data_7125300
loop_
_publ_author_name
'Liao, Zhen-Yuan'
'Liao, Pen-Yuan'
'Chien, Tun-Cheng'

_publ_section_title
;
 CuI-Catalyzed intramolecular aminocyanation of terminal alkynes in
 N-(2-ethynylphenyl)-N-sulfonylcyanamides via Cu-vinylidene intermediates.
;
_journal_issue 100
_journal_name_full 'Chemical communications (Cambridge, England)'
_journal_page_first 14404
_journal_page_last 14407
_journal_paper_doi 10.1039/c6cc08601b
_journal_volume 52
_journal_year 2016
_chemical_formula_moiety 'C15 H10 N2'
_chemical_formula_sum 'C15 H10 N2'
_chemical_formula_weight 218.25
_space_group_IT_number 61
_space_group_name_Hall '-P 2ac 2ab'
_space_group_name_H-M_alt 'P b c a'
_symmetry_cell_setting orthorhombic
_symmetry_space_group_name_H-M 'P b c a'
_atom_sites_solution_hydrogens geom
_atom_sites_solution_primary direct
_atom_sites_solution_secondary difmap
_audit_creation_method SHELXL-97
_audit_update_record
;
2016-10-26 deposited with the CCDC.
2016-11-08 downloaded from the CCDC.
;
_cell_angle_alpha 90.00
_cell_angle_beta 90.00
_cell_angle_gamma 90.00
_cell_formula_units_Z 8
_cell_length_a 13.936(7)
_cell_length_b 7.077(3)
_cell_length_c 22.807(10)
_cell_measurement_reflns_used 491
_cell_measurement_temperature 200(2)
_cell_measurement_theta_max 18.65
_cell_measurement_theta_min 3.33
_cell_volume 2249.3(18)
_computing_molecular_graphics 'Ortep-3 for Windows (Farrugia, 1997)'
_computing_publication_material 'WinGX publication routines (Farrugia, 1999)'
_computing_structure_refinement 'SHELXL-97 (Sheldrick, 1997)'
_computing_structure_solution 'SHELXS-86 (Sheldrick, 1986)'
_diffrn_ambient_temperature 200(2)
_diffrn_measured_fraction_theta_full 0.993
_diffrn_measured_fraction_theta_max 0.993
_diffrn_measurement_device_type 'Bruker APEX2'
_diffrn_radiation_monochromator graphite
_diffrn_radiation_source 'fine-focus sealed tube'
_diffrn_radiation_type MoK\a
_diffrn_radiation_wavelength 0.71073
_diffrn_reflns_av_R_equivalents 0.1822
_diffrn_reflns_av_sigmaI/netI 0.0988
_diffrn_reflns_limit_h_max 16
_diffrn_reflns_limit_h_min -16
_diffrn_reflns_limit_k_max 5
_diffrn_reflns_limit_k_min -8
_diffrn_reflns_limit_l_max 27
_diffrn_reflns_limit_l_min -26
_diffrn_reflns_number 15611
_diffrn_reflns_theta_full 25.19
_diffrn_reflns_theta_max 25.19
_diffrn_reflns_theta_min 3.43
_exptl_absorpt_coefficient_mu 0.078
_exptl_absorpt_correction_T_max 0.9977
_exptl_absorpt_correction_T_min 0.9839
_exptl_absorpt_correction_type multi-scan
_exptl_crystal_colour colorless
_exptl_crystal_density_diffrn 1.289
_exptl_crystal_density_method 'not measured'
_exptl_crystal_description prism
_exptl_crystal_F_000 912
_exptl_crystal_size_max 0.21
_exptl_crystal_size_mid 0.18
_exptl_crystal_size_min 0.03
_refine_diff_density_max 0.213
_refine_diff_density_min -0.222
_refine_diff_density_rms 0.048
_refine_ls_extinction_method none
_refine_ls_goodness_of_fit_ref 0.976
_refine_ls_hydrogen_treatment constr
_refine_ls_matrix_type full
_refine_ls_number_parameters 154
_refine_ls_number_reflns 2016
_refine_ls_number_restraints 0
_refine_ls_restrained_S_all 0.976
_refine_ls_R_factor_all 0.1301
_refine_ls_R_factor_gt 0.0582
_refine_ls_shift/su_max 0.000
_refine_ls_shift/su_mean 0.000
_refine_ls_structure_factor_coef Fsqd
_refine_ls_weighting_details 'calc w=1/[\s^2^(Fo^2^)+(0.0585P)^2^+0.0000P] where P=(Fo^2^+2Fc^2^)/3'
_refine_ls_weighting_scheme calc
_refine_ls_wR_factor_gt 0.1137
_refine_ls_wR_factor_ref 0.1461
_reflns_number_gt 1116
_reflns_number_total 2016
_reflns_threshold_expression >2sigma(I)
_cod_data_source_file c6cc08601b3.cif
_cod_data_source_block a15780
_cod_original_cell_volume 2249.2(17)
_cod_database_code 7125300

loop_
_symmetry_equiv_pos_as_xyz
'x, y, z'
'x+1/2, -y+1/2, -z'
'-x, y+1/2, -z+1/2'
'-x+1/2, -y, z+1/2'
'-x, -y, -z'
'-x-1/2, y-1/2, z'
'x, -y-1/2, z-1/2'
'x-1/2, y, -z-1/2'

loop_
_atom_site_label
_atom_site_type_symbol
_atom_site_fract_x
_atom_site_fract_y
_atom_site_fract_z
_atom_site_U_iso_or_equiv
_atom_site_adp_type
_atom_site_occupancy
_atom_site_symmetry_multiplicity
_atom_site_calc_flag
_atom_site_refinement_flags
C1 C 0.0725(2) 0.6898(4) 0.40901(11) 0.0364(7) Uani 1 1 d .
C2 C 0.1117(2) 0.9035(4) 0.48806(11) 0.0325(7) Uani 1 1 d .
C3 C 0.0852(2) 0.7998(4) 0.53637(12) 0.0373(8) Uani 1 1 d .
H3 H 0.0552 0.6798 0.5329 0.045 Uiso 1 1 calc R
C4 C 0.1048(2) 0.8802(4) 0.59046(12) 0.0426(8) Uani 1 1 d .
H4 H 0.0880 0.8138 0.6252 0.051 Uiso 1 1 calc R
C5 C 0.1485(2) 1.0561(4) 0.59487(12) 0.0442(8) Uani 1 1 d .
H5 H 0.1619 1.1067 0.6326 0.053 Uiso 1 1 calc R
C6 C 0.1728(2) 1.1584(4) 0.54586(12) 0.0418(8) Uani 1 1 d .
H6 H 0.2011 1.2800 0.5495 0.050 Uiso 1 1 calc R
C7 C 0.15509(19) 1.0809(4) 0.49081(11) 0.0335(7) Uani 1 1 d .
C8 C 0.1705(2) 1.1441(4) 0.43161(11) 0.0352(7) Uani 1 1 d .
H8 H 0.1993 1.2606 0.4207 0.042 Uiso 1 1 calc R
C9 C 0.1374(2) 1.0114(4) 0.39376(11) 0.0325(7) Uani 1 1 d .
C10 C 0.1338(2) 1.0111(4) 0.32957(11) 0.0332(7) Uani 1 1 d .
C11 C 0.2066(2) 1.0992(4) 0.29844(12) 0.0455(8) Uani 1 1 d .
H11 H 0.2590 1.1542 0.3189 0.055 Uiso 1 1 calc R
C12 C 0.2036(3) 1.1077(4) 0.23766(12) 0.0534(9) Uani 1 1 d .
H12 H 0.2537 1.1694 0.2169 0.064 Uiso 1 1 calc R
C13 C 0.1290(2) 1.0281(4) 0.20737(13) 0.0481(9) Uani 1 1 d .
H13 H 0.1273 1.0343 0.1658 0.058 Uiso 1 1 calc R
C14 C 0.0560(2) 0.9386(4) 0.23764(11) 0.0426(8) Uani 1 1 d .
H14 H 0.0041 0.8831 0.2168 0.051 Uiso 1 1 calc R
C15 C 0.0583(2) 0.9297(4) 0.29840(11) 0.0376(7) Uani 1 1 d .
H15 H 0.0081 0.8677 0.3189 0.045 Uiso 1 1 calc R
N1 N 0.0481(2) 0.5417(4) 0.39492(10) 0.0518(8) Uani 1 1 d .
N2 N 0.09984(16) 0.8602(3) 0.42803(9) 0.0326(6) Uani 1 1 d .

loop_
_atom_site_aniso_label
_atom_site_aniso_U_11
_atom_site_aniso_U_22
_atom_site_aniso_U_33
_atom_site_aniso_U_23
_atom_site_aniso_U_13
_atom_site_aniso_U_12
C1 0.044(2) 0.0310(19) 0.0346(16) 0.0041(14) -0.0017(13) 0.0004(15)
C2 0.0301(18) 0.0337(18) 0.0339(16) -0.0020(13) -0.0012(13) 0.0045(14)
C3 0.034(2) 0.0341(18) 0.0440(17) 0.0034(14) 0.0017(13) 0.0023(14)
C4 0.040(2) 0.050(2) 0.0371(17) 0.0060(15) 0.0035(14) 0.0069(16)
C5 0.041(2) 0.053(2) 0.0386(17) -0.0088(15) -0.0011(14) 0.0024(17)
C6 0.039(2) 0.041(2) 0.0456(18) -0.0072(15) -0.0033(14) -0.0017(15)
C7 0.0296(18) 0.0329(18) 0.0379(17) -0.0004(13) -0.0020(13) 0.0013(13)
C8 0.0324(18) 0.0287(17) 0.0447(17) 0.0022(14) -0.0014(13) -0.0028(14)
C9 0.0344(18) 0.0236(16) 0.0393(16) 0.0049(13) -0.0003(13) -0.0021(13)
C10 0.0384(18) 0.0232(16) 0.0381(16) 0.0038(13) -0.0045(14) 0.0015(13)
C11 0.051(2) 0.041(2) 0.0444(18) 0.0051(14) -0.0018(16) -0.0138(17)
C12 0.070(3) 0.047(2) 0.0431(19) 0.0080(15) 0.0076(17) -0.0140(18)
C13 0.068(3) 0.040(2) 0.0363(17) 0.0034(14) 0.0015(17) 0.0025(18)
C14 0.049(2) 0.0406(19) 0.0385(17) -0.0007(14) -0.0071(15) -0.0011(16)
C15 0.0398(19) 0.0323(17) 0.0408(17) 0.0021(13) 0.0003(14) -0.0027(15)
N1 0.074(2) 0.0338(17) 0.0473(16) 0.0044(12) -0.0087(13) -0.0065(15)
N2 0.0363(16) 0.0269(14) 0.0346(13) 0.0005(10) -0.0039(10) -0.0021(11)

loop_
_atom_type_symbol
_atom_type_description
_atom_type_scat_dispersion_real
_atom_type_scat_dispersion_imag
_atom_type_scat_source
C C 0.0033 0.0016 'International Tables Vol C Tables 4.2.6.8 and 6.1.1.4'
N N 0.0061 0.0033 'International Tables Vol C Tables 4.2.6.8 and 6.1.1.4'
H H 0.0000 0.0000 'International Tables Vol C Tables 4.2.6.8 and 6.1.1.4'

loop_
_geom_angle_atom_site_label_1
_geom_angle_atom_site_label_2
_geom_angle_atom_site_label_3
_geom_angle
N1 C1 N2 177.3(3)
C3 C2 C7 124.1(3)
C3 C2 N2 129.0(3)
C7 C2 N2 106.8(2)
C2 C3 C4 116.2(3)
C2 C3 H3 121.9
C4 C3 H3 121.9
C3 C4 C5 121.2(3)
C3 C4 H4 119.4
C5 C4 H4 119.4
C6 C5 C4 121.4(3)
C6 C5 H5 119.3
C4 C5 H5 119.3
C5 C6 C7 118.9(3)
C5 C6 H6 120.6
C7 C6 H6 120.6
C6 C7 C2 118.1(3)
C6 C7 C8 134.3(3)
C2 C7 C8 107.6(2)
C9 C8 C7 109.4(3)
C9 C8 H8 125.3
C7 C8 H8 125.3
C8 C9 N2 107.2(2)
C8 C9 C10 130.5(3)
N2 C9 C10 122.3(2)
C11 C10 C15 118.5(3)
C11 C10 C9 119.1(3)
C15 C10 C9 122.4(3)
C10 C11 C12 120.6(3)
C10 C11 H11 119.7
C12 C11 H11 119.7
C13 C12 C11 120.6(3)
C13 C12 H12 119.7
C11 C12 H12 119.7
C12 C13 C14 119.7(3)
C12 C13 H13 120.2
C14 C13 H13 120.2
C13 C14 C15 120.2(3)
C13 C14 H14 119.9
C15 C14 H14 119.9
C14 C15 C10 120.6(3)
C14 C15 H15 119.7
C10 C15 H15 119.7
C1 N2 C2 122.9(2)
C1 N2 C9 127.2(2)
C2 N2 C9 109.0(2)

loop_
_geom_bond_atom_site_label_1
_geom_bond_atom_site_label_2
_geom_bond_distance
C1 N1 1.148(3)
C1 N2 1.337(4)
C2 C3 1.374(4)
C2 C7 1.395(4)
C2 N2 1.413(3)
C3 C4 1.386(4)
C3 H3 0.9500
C4 C5 1.389(4)
C4 H4 0.9500
C5 C6 1.374(4)
C5 H5 0.9500
C6 C7 1.392(4)
C6 H6 0.9500
C7 C8 1.438(4)
C8 C9 1.356(4)
C8 H8 0.9500
C9 N2 1.425(3)
C9 C10 1.465(3)
C10 C11 1.386(4)
C10 C15 1.394(4)
C11 C12 1.388(4)
C11 H11 0.9500
C12 C13 1.370(4)
C12 H12 0.9500
C13 C14 1.382(4)
C13 H13 0.9500
C14 C15 1.387(3)
C14 H14 0.9500
C15 H15 0.9500

loop_
_geom_torsion_atom_site_label_1
_geom_torsion_atom_site_label_2
_geom_torsion_atom_site_label_3
_geom_torsion_atom_site_label_4
_geom_torsion
C7 C2 C3 C4 -0.6(4)
N2 C2 C3 C4 -179.0(3)
C2 C3 C4 C5 0.2(4)
C3 C4 C5 C6 0.9(5)
C4 C5 C6 C7 -1.6(4)
C5 C6 C7 C2 1.2(4)
C5 C6 C7 C8 -179.9(3)
C3 C2 C7 C6 -0.1(4)
N2 C2 C7 C6 178.6(2)
C3 C2 C7 C8 -179.3(3)
N2 C2 C7 C8 -0.6(3)
C6 C7 C8 C9 -178.7(3)
C2 C7 C8 C9 0.3(3)
C7 C8 C9 N2 0.1(3)
C7 C8 C9 C10 177.9(3)
C8 C9 C10 C11 34.3(5)
N2 C9 C10 C11 -148.2(3)
C8 C9 C10 C15 -143.9(3)
N2 C9 C10 C15 33.6(4)
C15 C10 C11 C12 0.7(4)
C9 C10 C11 C12 -177.5(3)
C10 C11 C12 C13 -0.5(5)
C11 C12 C13 C14 0.1(5)
C12 C13 C14 C15 0.0(5)
C13 C14 C15 C10 0.2(4)
C11 C10 C15 C14 -0.6(4)
C9 C10 C15 C14 177.6(2)
N1 C1 N2 C2 12(7)
N1 C1 N2 C9 180(100)
C3 C2 N2 C1 -10.9(4)
C7 C2 N2 C1 170.5(3)
C3 C2 N2 C9 179.3(3)
C7 C2 N2 C9 0.7(3)
C8 C9 N2 C1 -169.8(3)
C10 C9 N2 C1 12.2(4)
C8 C9 N2 C2 -0.5(3)
C10 C9 N2 C2 -178.5(2)
